data_4118626
loop_
_publ_author_name
'Kai-Oliver Feldmann'
'Jan J. Weigand'

_publ_contact_author_address
;
Institute of Inorganic and Analytical Chemistry
Westf\"alische Wilhelms-Universit\"at M\"unster
Corrensstr. 30
48149 M\"unster
;
_publ_contact_author_email jweigand@uni-muenster.de
_publ_contact_author_fax +49-251-8333126
_publ_contact_author_name 'Jan J. Weigand'
_publ_contact_author_phone +49-251-8336074
_publ_section_title
;
 P-N/P-P Bond Metathesis for the Synthesis of Complex Polyphosphanes
;
_journal_name_full 'Journal of the American Chemical Society'
_journal_page_first 15443
_journal_page_last 15456
_journal_paper_doi 10.1021/ja305406x
_journal_volume 134
_journal_year 2012
_chemical_formula_moiety 'C42 H42 P8'
_chemical_formula_sum 'C42 H42 P8'
_chemical_formula_weight 794.52
_space_group_IT_number 14
_symmetry_cell_setting monoclinic
_symmetry_space_group_name_Hall '-P 2ybc'
_symmetry_space_group_name_H-M 'P 1 21/c 1'
_atom_sites_solution_hydrogens geom
_atom_sites_solution_primary direct
_atom_sites_solution_secondary difmap
_audit_creation_method SHELXL-97
_audit_update_record
;
2012-05-23 # Formatted by publCIF
;
_cell_angle_alpha 90.00
_cell_angle_beta 94.958(4)
_cell_angle_gamma 90.00
_cell_formula_units_Z 2
_cell_length_a 13.1401(15)
_cell_length_b 15.312(2)
_cell_length_c 10.2692(12)
_cell_measurement_reflns_used 900
_cell_measurement_temperature 153(2)
_cell_measurement_theta_max 22.5
_cell_measurement_theta_min 1
_cell_volume 2058.4(4)
_computing_cell_refinement 'APEX2 Software Suit (v2012.2-0)'
_computing_data_collection 'APEX2 Software Suit (v2012.2-0)'
_computing_data_reduction 'APEX2 Software Suit (v2012.2-0)'
_computing_molecular_graphics
;
ORTEP3,L.J. Farrugia, J. Appl. Cryst. (1997) 30, 565
;
_computing_structure_refinement
;
SHELXL-97, G. M. Sheldrick, Acta Cryst. (2008) A64, 112-122
;
_computing_structure_solution
;
SHELXS-97 , G. M. Sheldrick, Acta Cryst. (2008) A64, 112-122
;
_diffrn_ambient_temperature 153(2)
_diffrn_detector_area_resol_mean 80
_diffrn_measured_fraction_theta_full 0.990
_diffrn_measured_fraction_theta_max 0.990
_diffrn_measurement_device_type 'CCD area detector'
_diffrn_measurement_method 'Omega and Phi scans'
_diffrn_radiation_monochromator 'HELIOS multilayer optics, Montel mirror'
_diffrn_radiation_source 'microfocus sealed tube'
_diffrn_radiation_type MoK\a
_diffrn_radiation_wavelength 0.71073
_diffrn_reflns_av_R_equivalents 0.0496
_diffrn_reflns_av_sigmaI/netI 0.0746
_diffrn_reflns_limit_h_max 15
_diffrn_reflns_limit_h_min -17
_diffrn_reflns_limit_k_max 20
_diffrn_reflns_limit_k_min -18
_diffrn_reflns_limit_l_max 12
_diffrn_reflns_limit_l_min -13
_diffrn_reflns_number 14406
_diffrn_reflns_theta_full 27.87
_diffrn_reflns_theta_max 27.87
_diffrn_reflns_theta_min 1.56
_exptl_absorpt_coefficient_mu 0.368
_exptl_absorpt_correction_T_max 0.9890
_exptl_absorpt_correction_T_min 0.9503
_exptl_absorpt_correction_type multi-scan
_exptl_absorpt_process_details
;  
 Corrections were done with the SADABS program, utilizing the none merged
 raw data obtained from the integration process. Integration and final cell
 refinement were done with SAINT.

 SADABS reports ratio of Tmin/Tmax = 0.8588
;
_exptl_crystal_colour colourless
_exptl_crystal_density_diffrn 1.282
_exptl_crystal_description plate
_exptl_crystal_F_000 828
_exptl_crystal_size_max 0.14
_exptl_crystal_size_mid 0.08
_exptl_crystal_size_min 0.03
_refine_diff_density_max 0.441
_refine_diff_density_min -0.277
_refine_diff_density_rms 0.068
_refine_ls_extinction_method none
_refine_ls_goodness_of_fit_ref 1.019
_refine_ls_hydrogen_treatment noref
_refine_ls_matrix_type full
_refine_ls_number_parameters 226
_refine_ls_number_reflns 4864
_refine_ls_number_restraints 0
_refine_ls_restrained_S_all 1.019
_refine_ls_R_factor_all 0.1025
_refine_ls_R_factor_gt 0.0565
_refine_ls_shift/su_max 0.000
_refine_ls_shift/su_mean 0.000
_refine_ls_structure_factor_coef Fsqd
_refine_ls_weighting_details 'calc w=1/[\s^2^(Fo^2^)+(0.0544P)^2^+1.7175P] where P=(Fo^2^+2Fc^2^)/3'
_refine_ls_weighting_scheme calc
_refine_ls_wR_factor_gt 0.1225
_refine_ls_wR_factor_ref 0.1398
_reflns_number_gt 3097
_reflns_number_total 4864
_reflns_threshold_expression >2sigma(I)
_cod_data_source_file ja305406x_si_003.cif
_cod_data_source_block sada
_cod_original_sg_symbol_H-M 'P 21/c'
_cod_database_code 4118626

loop_
_symmetry_equiv_pos_as_xyz
'x, y, z'
'-x, y+1/2, -z+1/2'
'-x, -y, -z'
'x, -y-1/2, z-1/2'

loop_
_atom_site_label
_atom_site_type_symbol
_atom_site_fract_x
_atom_site_fract_y
_atom_site_fract_z
_atom_site_U_iso_or_equiv
_atom_site_adp_type
_atom_site_occupancy
_atom_site_symmetry_multiplicity
_atom_site_calc_flag
_atom_site_refinement_flags
C1 C 0.4107(3) 0.0713(2) 0.3468(3) 0.0345(8) Uani 1 1 d .
H1A H 0.4576 0.1220 0.3554 0.041 Uiso 1 1 calc R
H1B H 0.4378 0.0256 0.4086 0.041 Uiso 1 1 calc R
C2 C 0.4060(3) 0.0363(2) 0.2081(3) 0.0356(8) Uani 1 1 d .
H2A H 0.4754 0.0182 0.1884 0.043 Uiso 1 1 calc R
H2B H 0.3832 0.0835 0.1465 0.043 Uiso 1 1 calc R
C3 C 0.2796(3) 0.0721(2) 0.5601(3) 0.0368(8) Uani 1 1 d .
C4 C 0.2377(3) 0.1306(3) 0.6434(4) 0.0524(11) Uani 1 1 d .
H4 H 0.2119 0.1849 0.6103 0.063 Uiso 1 1 calc R
C5 C 0.2331(3) 0.1108(4) 0.7751(4) 0.0726(15) Uani 1 1 d .
H5 H 0.2056 0.1518 0.8320 0.087 Uiso 1 1 calc R
C6 C 0.2683(4) 0.0321(4) 0.8215(4) 0.0744(16) Uani 1 1 d .
H6 H 0.2647 0.0183 0.9112 0.089 Uiso 1 1 calc R
C7 C 0.3093(3) -0.0281(3) 0.7401(4) 0.0606(13) Uani 1 1 d .
H7 H 0.3332 -0.0829 0.7736 0.073 Uiso 1 1 calc R
C8 C 0.3152(3) -0.0078(3) 0.6089(3) 0.0449(9) Uani 1 1 d .
H8 H 0.3437 -0.0487 0.5527 0.054 Uiso 1 1 calc R
C9 C 0.3766(3) -0.1403(2) 0.2955(3) 0.0326(7) Uani 1 1 d .
C10 C 0.3173(3) -0.1929(2) 0.3696(4) 0.0484(10) Uani 1 1 d .
H10 H 0.2460 -0.1820 0.3687 0.058 Uiso 1 1 calc R
C11 C 0.3599(4) -0.2606(3) 0.4443(4) 0.0598(12) Uani 1 1 d .
H11 H 0.3180 -0.2954 0.4946 0.072 Uiso 1 1 calc R
C12 C 0.4625(3) -0.2780(2) 0.4465(4) 0.0515(10) Uani 1 1 d .
H12 H 0.4919 -0.3246 0.4979 0.062 Uiso 1 1 calc R
C13 C 0.5217(3) -0.2275(2) 0.3739(4) 0.0493(10) Uani 1 1 d .
H13 H 0.5926 -0.2395 0.3745 0.059 Uiso 1 1 calc R
C14 C 0.4799(3) -0.1593(2) 0.2995(3) 0.0394(8) Uani 1 1 d .
H14 H 0.5228 -0.1247 0.2502 0.047 Uiso 1 1 calc R
C15 C 0.0362(2) -0.0184(2) 0.0563(3) 0.0324(7) Uani 1 1 d .
H15A H 0.0787 -0.0654 0.0227 0.039 Uiso 1 1 calc R
H15B H -0.0043 -0.0440 0.1237 0.039 Uiso 1 1 calc R
C16 C 0.0301(2) 0.1286(2) 0.2246(3) 0.0314(7) Uani 1 1 d .
C17 C 0.0152(3) 0.2164(2) 0.1947(4) 0.0419(9) Uani 1 1 d .
H17 H 0.0492 0.2422 0.1264 0.050 Uiso 1 1 calc R
C18 C -0.0490(3) 0.2663(3) 0.2642(5) 0.0571(11) Uani 1 1 d .
H18 H -0.0584 0.3263 0.2433 0.068 Uiso 1 1 calc R
C19 C -0.0988(3) 0.2310(3) 0.3618(4) 0.0585(12) Uani 1 1 d .
H19 H -0.1427 0.2662 0.4086 0.070 Uiso 1 1 calc R
C20 C -0.0855(3) 0.1443(3) 0.3927(4) 0.0532(11) Uani 1 1 d .
H20 H -0.1202 0.1193 0.4610 0.064 Uiso 1 1 calc R
C21 C -0.0212(3) 0.0932(3) 0.3240(3) 0.0432(9) Uani 1 1 d .
H21 H -0.0124 0.0332 0.3456 0.052 Uiso 1 1 calc R
P1 P 0.28157(7) 0.10511(6) 0.38856(8) 0.0324(2) Uani 1 1 d .
P2 P 0.19603(6) -0.00695(6) 0.29489(8) 0.0299(2) Uani 1 1 d .
P3 P 0.31771(7) -0.05817(6) 0.18278(8) 0.0323(2) Uani 1 1 d .
P4 P 0.11987(7) 0.06900(6) 0.13024(8) 0.0307(2) Uani 1 1 d .

loop_
_atom_site_aniso_label
_atom_site_aniso_U_11
_atom_site_aniso_U_22
_atom_site_aniso_U_33
_atom_site_aniso_U_23
_atom_site_aniso_U_13
_atom_site_aniso_U_12
C1 0.0373(19) 0.0332(18) 0.0325(17) -0.0003(14) -0.0001(14) -0.0017(15)
C2 0.040(2) 0.0350(19) 0.0323(17) 0.0040(15) 0.0046(14) -0.0017(15)
C3 0.0337(18) 0.050(2) 0.0255(16) -0.0013(15) -0.0027(13) -0.0036(16)
C4 0.046(2) 0.074(3) 0.037(2) -0.010(2) 0.0053(17) 0.006(2)
C5 0.058(3) 0.126(5) 0.034(2) -0.019(3) 0.006(2) 0.007(3)
C6 0.056(3) 0.142(5) 0.025(2) 0.006(3) 0.0028(19) -0.005(3)
C7 0.047(3) 0.090(4) 0.043(2) 0.020(2) -0.0083(19) -0.016(2)
C8 0.044(2) 0.058(3) 0.0328(19) 0.0020(18) -0.0001(15) -0.0070(18)
C9 0.044(2) 0.0260(17) 0.0271(16) -0.0041(13) -0.0006(14) 0.0036(15)
C10 0.048(2) 0.040(2) 0.059(2) 0.0102(19) 0.0142(19) 0.0131(17)
C11 0.080(3) 0.040(2) 0.063(3) 0.019(2) 0.026(2) 0.018(2)
C12 0.079(3) 0.034(2) 0.041(2) 0.0051(17) -0.002(2) 0.017(2)
C13 0.052(2) 0.040(2) 0.053(2) -0.0014(19) -0.0118(19) 0.0100(18)
C14 0.044(2) 0.0324(19) 0.041(2) -0.0009(16) 0.0015(16) 0.0015(16)
C15 0.0396(19) 0.0321(18) 0.0236(16) -0.0033(14) -0.0083(13) 0.0058(15)
C16 0.0332(18) 0.0306(18) 0.0295(16) -0.0041(14) -0.0030(13) 0.0003(14)
C17 0.042(2) 0.037(2) 0.046(2) -0.0036(17) -0.0029(16) 0.0003(17)
C18 0.061(3) 0.034(2) 0.075(3) -0.013(2) -0.004(2) 0.0107(19)
C19 0.055(3) 0.062(3) 0.058(3) -0.023(2) 0.005(2) 0.012(2)
C20 0.050(2) 0.072(3) 0.039(2) -0.008(2) 0.0111(18) 0.002(2)
C21 0.047(2) 0.044(2) 0.038(2) -0.0002(17) 0.0042(16) 0.0016(17)
P1 0.0390(5) 0.0296(5) 0.0281(4) -0.0020(4) -0.0002(3) 0.0015(4)
P2 0.0344(5) 0.0288(5) 0.0256(4) 0.0005(3) -0.0024(3) 0.0016(4)
P3 0.0416(5) 0.0296(5) 0.0253(4) -0.0009(4) 0.0001(3) 0.0040(4)
P4 0.0350(5) 0.0309(5) 0.0254(4) 0.0005(3) -0.0018(3) 0.0028(4)

loop_
_atom_type_symbol
_atom_type_description
_atom_type_scat_dispersion_real
_atom_type_scat_dispersion_imag
_atom_type_scat_source
C C 0.0033 0.0016 'International Tables Vol C Tables 4.2.6.8 and 6.1.1.4'
H H 0.0000 0.0000 'International Tables Vol C Tables 4.2.6.8 and 6.1.1.4'
P P 0.1023 0.0942 'International Tables Vol C Tables 4.2.6.8 and 6.1.1.4'

loop_
_geom_angle_atom_site_label_1
_geom_angle_atom_site_label_2
_geom_angle_atom_site_label_3
_geom_angle
_geom_angle_site_symmetry_1
C2 C1 P1 110.6(2) .
C2 C1 H1A 109.5 .
P1 C1 H1A 109.5 .
C2 C1 H1B 109.5 .
P1 C1 H1B 109.5 .
H1A C1 H1B 108.1 .
C1 C2 P3 112.3(2) .
C1 C2 H2A 109.1 .
P3 C2 H2A 109.1 .
C1 C2 H2B 109.1 .
P3 C2 H2B 109.1 .
H2A C2 H2B 107.9 .
C4 C3 C8 119.1(3) .
C4 C3 P1 117.0(3) .
C8 C3 P1 123.9(3) .
C3 C4 C5 120.8(4) .
C3 C4 H4 119.6 .
C5 C4 H4 119.6 .
C6 C5 C4 119.4(4) .
C6 C5 H5 120.3 .
C4 C5 H5 120.3 .
C5 C6 C7 121.0(4) .
C5 C6 H6 119.5 .
C7 C6 H6 119.5 .
C6 C7 C8 119.6(4) .
C6 C7 H7 120.2 .
C8 C7 H7 120.2 .
C3 C8 C7 120.0(4) .
C3 C8 H8 120.0 .
C7 C8 H8 120.0 .
C14 C9 C10 117.2(3) .
C14 C9 P3 121.4(3) .
C10 C9 P3 121.1(3) .
C11 C10 C9 121.3(4) .
C11 C10 H10 119.4 .
C9 C10 H10 119.4 .
C12 C11 C10 120.4(4) .
C12 C11 H11 119.8 .
C10 C11 H11 119.8 .
C13 C12 C11 119.2(4) .
C13 C12 H12 120.4 .
C11 C12 H12 120.4 .
C12 C13 C14 120.9(4) .
C12 C13 H13 119.5 .
C14 C13 H13 119.5 .
C13 C14 C9 121.1(3) .
C13 C14 H14 119.5 .
C9 C14 H14 119.5 .
C15 C15 P4 110.4(3) 3
C15 C15 H15A 109.6 3
P4 C15 H15A 109.6 .
C15 C15 H15B 109.6 3
P4 C15 H15B 109.6 .
H15A C15 H15B 108.1 .
C21 C16 C17 118.3(3) .
C21 C16 P4 124.9(3) .
C17 C16 P4 116.8(3) .
C18 C17 C16 120.1(4) .
C18 C17 H17 119.9 .
C16 C17 H17 119.9 .
C19 C18 C17 121.1(4) .
C19 C18 H18 119.4 .
C17 C18 H18 119.4 .
C18 C19 C20 119.8(4) .
C18 C19 H19 120.1 .
C20 C19 H19 120.1 .
C19 C20 C21 119.9(4) .
C19 C20 H20 120.0 .
C21 C20 H20 120.0 .
C16 C21 C20 120.7(4) .
C16 C21 H21 119.6 .
C20 C21 H21 119.6 .
C3 P1 C1 103.51(15) .
C3 P1 P2 98.87(12) .
C1 P1 P2 97.04(11) .
P3 P2 P4 95.08(5) .
P3 P2 P1 97.97(5) .
P4 P2 P1 95.92(5) .
C9 P3 C2 102.78(15) .
C9 P3 P2 101.58(11) .
C2 P3 P2 97.05(11) .
C16 P4 C15 100.99(15) .
C16 P4 P2 97.28(11) .
C15 P4 P2 98.40(10) .

loop_
_geom_bond_atom_site_label_1
_geom_bond_atom_site_label_2
_geom_bond_distance
_geom_bond_site_symmetry_2
C1 C2 1.518(4) .
C1 P1 1.859(3) .
C1 H1A 0.9900 .
C1 H1B 0.9900 .
C2 P3 1.859(3) .
C2 H2A 0.9900 .
C2 H2B 0.9900 .
C3 C4 1.385(5) .
C3 C8 1.388(5) .
C3 P1 1.835(3) .
C4 C5 1.392(6) .
C4 H4 0.9500 .
C5 C6 1.363(7) .
C5 H5 0.9500 .
C6 C7 1.384(7) .
C6 H6 0.9500 .
C7 C8 1.391(5) .
C7 H7 0.9500 .
C8 H8 0.9500 .
C9 C14 1.386(5) .
C9 C10 1.392(5) .
C9 P3 1.835(3) .
C10 C11 1.380(5) .
C10 H10 0.9500 .
C11 C12 1.372(6) .
C11 H11 0.9500 .
C12 C13 1.363(6) .
C12 H12 0.9500 .
C13 C14 1.380(5) .
C13 H13 0.9500 .
C14 H14 0.9500 .
C15 C15 1.540(6) 3
C15 P4 1.853(3) .
C15 H15A 0.9900 .
C15 H15B 0.9900 .
C16 C21 1.383(5) .
C16 C17 1.389(5) .
C16 P4 1.833(3) .
C17 C18 1.381(5) .
C17 H17 0.9500 .
C18 C19 1.355(6) .
C18 H18 0.9500 .
C19 C20 1.373(6) .
C19 H19 0.9500 .
C20 C21 1.387(5) .
C20 H20 0.9500 .
C21 H21 0.9500 .
P1 P2 2.2239(12) .
P2 P3 2.1944(12) .
P2 P4 2.2181(12) .

loop_
_geom_torsion_atom_site_label_1
_geom_torsion_atom_site_label_2
_geom_torsion_atom_site_label_3
_geom_torsion_atom_site_label_4
_geom_torsion
_geom_torsion_site_symmetry_1
P1 C1 C2 P3 -58.3(3) .
C8 C3 C4 C5 1.3(6) .
P1 C3 C4 C5 180.0(3) .
C3 C4 C5 C6 -1.4(7) .
C4 C5 C6 C7 0.5(7) .
C5 C6 C7 C8 0.4(7) .
C4 C3 C8 C7 -0.4(5) .
P1 C3 C8 C7 -179.0(3) .
C6 C7 C8 C3 -0.4(6) .
C14 C9 C10 C11 0.4(5) .
P3 C9 C10 C11 173.3(3) .
C9 C10 C11 C12 -0.4(6) .
C10 C11 C12 C13 0.0(6) .
C11 C12 C13 C14 0.5(6) .
C12 C13 C14 C9 -0.5(6) .
C10 C9 C14 C13 0.1(5) .
P3 C9 C14 C13 -172.8(3) .
C21 C16 C17 C18 0.4(5) .
P4 C16 C17 C18 -178.1(3) .
C16 C17 C18 C19 -0.3(6) .
C17 C18 C19 C20 0.1(7) .
C18 C19 C20 C21 0.0(6) .
C17 C16 C21 C20 -0.4(5) .
P4 C16 C21 C20 178.0(3) .
C19 C20 C21 C16 0.2(6) .
C4 C3 P1 C1 137.2(3) .
C8 C3 P1 C1 -44.3(3) .
C4 C3 P1 P2 -123.3(3) .
C8 C3 P1 P2 55.2(3) .
C2 C1 P1 C3 142.2(2) .
C2 C1 P1 P2 41.2(2) .
C3 P1 P2 P3 -117.72(12) .
C1 P1 P2 P3 -12.81(11) .
C3 P1 P2 P4 146.28(12) .
C1 P1 P2 P4 -108.80(11) .
C14 C9 P3 C2 -48.2(3) .
C10 C9 P3 C2 139.2(3) .
C14 C9 P3 P2 -148.3(3) .
C10 C9 P3 P2 39.1(3) .
C1 C2 P3 C9 -62.6(3) .
C1 C2 P3 P2 41.0(2) .
P4 P2 P3 C9 -169.83(11) .
P1 P2 P3 C9 93.45(11) .
P4 P2 P3 C2 85.52(11) .
P1 P2 P3 C2 -11.20(12) .
C21 C16 P4 C15 60.2(3) .
C17 C16 P4 C15 -121.3(3) .
C21 C16 P4 P2 -39.9(3) .
C17 C16 P4 P2 138.6(3) .
C15 C15 P4 C16 75.1(3) 3
C15 C15 P4 P2 174.2(3) 3
P3 P2 P4 C16 -170.78(11) .
P1 P2 P4 C16 -72.19(11) .
P3 P2 P4 C15 86.92(11) .
P1 P2 P4 C15 -174.50(11) .
